data_1005049
loop_
_publ_author_name
'Clarke, S. J.'
'DiSalvo, F. J.'

_publ_section_title
;
 Synthesis and structure of \b-Ca~3~Ga~2~N~4~, a ternary nitride with
 two interpenetrating three dimensional nets
;
_journal_coden_ASTM JALCEU
_journal_issue 1-2
_journal_name_full 'Journal of Alloys and Compounds'
_journal_page_first 118
_journal_page_last 121
_journal_paper_doi 10.1016/S0925-8388(98)00533-7
_journal_volume 274
_journal_year 1998
_chemical_formula_structural 'Ca3 Ga2 N4'
_chemical_formula_sum 'Ca3 Ga2 N4'
_chemical_name_systematic 'Tricalcium digallium tetranitride - \b'
_space_group_IT_number 142
_symmetry_cell_setting tetragonal
_symmetry_space_group_name_Hall '-I 4bd 2c'
_symmetry_space_group_name_H-M 'I 41/a c d :2'
_cell_angle_alpha 90
_cell_angle_beta 90
_cell_angle_gamma 90
_cell_formula_units_Z 16
_cell_length_a 11.210(2)
_cell_length_b 11.210(2)
_cell_length_c 15.914(2)
_cell_volume 1999.8
_refine_ls_R_factor_all 0.039
_cod_original_sg_symbol_H-M 'I 41/a c d Z'
_cod_database_code 1005049

loop_
_symmetry_equiv_pos_as_xyz
x,y,z
-x,y,1/2+z
1/4+y,1/4+x,1/4+z
3/4-y,1/4+x,3/4+z
-x,-y,-z
x,-y,1/2-z
3/4-y,3/4-x,3/4-z
1/4+y,3/4-x,1/4-z
x,1/2-y,1/2+z
-x,1/2-y,z
1/4+y,1/4-x,3/4+z
3/4-y,1/4-x,1/4+z
-x,1/2+y,1/2-z
x,1/2+y,-z
3/4-y,3/4+x,1/4-z
1/4+y,3/4+x,3/4-z
1/2+x,1/2+y,1/2+z
1/2-x,1/2+y,z
3/4+y,3/4+x,3/4+z
1/4-y,3/4+x,1/4+z
1/2-x,1/2-y,1/2-z
1/2+x,1/2-y,-z
1/4-y,1/4-x,1/4-z
3/4+y,1/4-x,3/4-z
1/2+x,-y,z
1/2-x,-y,1/2+z
3/4+y,3/4-x,1/4+z
1/4-y,3/4-x,3/4+z
1/2-x,y,-z
1/2+x,y,1/2-z
1/4-y,1/4+x,3/4-z
3/4+y,1/4+x,1/4-z

loop_
_atom_site_aniso_label
_atom_site_aniso_U_11
_atom_site_aniso_U_12
_atom_site_aniso_U_13
_atom_site_aniso_U_22
_atom_site_aniso_U_23
_atom_site_aniso_U_33
Ga1 0.0073(4) -0.0002(2) 0.0010(2) 0.0066(4) 0.0001(2) 0.0052(4)
Ca1 0.016(2) 0.002(2) 0.001(2) 0.013(2) -0.002(2) 0.018(3)
Ca2 0.016(1) 0.005(1) 0.003(1) 0.015(1) 0.002(1) 0.019(2)
Ca3 0.0099(6) -0.0007(7) -0.0003(4) 0.0099(6) 0.0003(4) 0.0073(8)
N1 0.014(2) .000(1) -0.002(2) 0.013(2) 0.003(2) 0.016(2)
N2 0.007(2) 0. 0. 0.006(2) .000(1) 0.005(2)
N3 0.010(2) .000(1) 0. 0.010(2) 0. 0.008(2)

loop_
_atom_site_label
_atom_site_type_symbol
_atom_site_symmetry_multiplicity
_atom_site_Wyckoff_symbol
_atom_site_fract_x
_atom_site_fract_y
_atom_site_fract_z
_atom_site_occupancy
_atom_site_attached_hydrogens
_atom_site_calc_flag
Ga1 Ga3+ 32 g 0.41834(5) 0.12561(5) 0.18705(3) 1. 0 d
Ca1 Ca2+ 32 g 0.1391(9) 0.0912(7) 0.037(1) 0.31(3) 0 d
Ca2 Ca2+ 32 g 0.1207(5) 0.0865(3) 0.0099(6) 0.69(3) 0 d
Ca3 Ca2+ 16 f 0.1141(1) 0.3641(1) 0.125 1. 0 d
N1 N3- 32 g 0.2893(4) 0.2140(4) 0.1297(3) 1. 0 d
N2 N3- 16 e 0.3330(6) 0. 0.25 1. 0 d
N3 N3- 16 d 0. 0.25 0.0133(4) 1. 0 d

loop_
_atom_type_symbol
_atom_type_oxidation_number
Ga3+ 3.000
Ca2+ 2.000
N3- -3.000
